data_7159280
loop_
_publ_author_name
'Yang, Lin-Feng'
'Zhang, Ming'
'Shimadate, Yuna'
'Kato, Atsushi'
'Hou, Tian-Yang Liu'
'Li, Yi-Xian'
'Jia, Yue-Mei'
'Fleet, George W. J.'
'Yu, Chu-Yi'

_publ_section_title
;
 Design and synthesis of iso-<i>allo</i>-DNJ and L-isoDALDP derivatives:
 pursuit of potent and selective inhibitors of &#x3b1;-glucosidase.
;
_journal_issue 16
_journal_name_full 'Organic &amp; biomolecular chemistry'
_journal_page_first 3453
_journal_page_last 3464
_journal_paper_doi 10.1039/d3ob00404j
_journal_volume 21
_journal_year 2023
_chemical_absolute_configuration ad
_chemical_formula_moiety 'C9 H16 Cl N O3'
_chemical_formula_sum 'C9 H16 Cl N O3'
_chemical_formula_weight 221.68
_space_group_crystal_system monoclinic
_space_group_IT_number 4
_space_group_name_Hall 'P 2yb'
_space_group_name_H-M_alt 'P 1 21 1'
_atom_sites_solution_hydrogens mixed
_atom_sites_solution_primary dual
_audit_block_doi 10.5517/ccdc.csd.cc2bl9r0
_audit_creation_date 2019-12-13
_audit_creation_method
;
Olex2 1.2
(compiled 2018.05.29 svn.r3508 for OlexSys, GUI svn.r5506)
;
_audit_update_record
;
2022-03-28 deposited with the CCDC.	2023-04-06 downloaded from the CCDC.
;
_cell_angle_alpha 90
_cell_angle_beta 90.3845(6)
_cell_angle_gamma 90
_cell_formula_units_Z 4
_cell_length_a 6.36560(4)
_cell_length_b 17.75841(12)
_cell_length_c 9.71022(7)
_cell_measurement_reflns_used 11992
_cell_measurement_temperature 169.99(10)
_cell_measurement_theta_max 75.3430
_cell_measurement_theta_min 2.4050
_cell_volume 1097.647(13)
_computing_cell_refinement 'CrysAlisPro 1.171.40.14e (Rigaku OD, 2018)'
_computing_data_collection 'CrysAlisPro 1.171.40.14e (Rigaku OD, 2018)'
_computing_data_reduction 'CrysAlisPro 1.171.40.14e (Rigaku OD, 2018)'
_computing_molecular_graphics 'Olex2 (Dolomanov et al., 2009)'
_computing_publication_material 'Olex2 (Dolomanov et al., 2009)'
_computing_structure_refinement 'ShelXL (Sheldrick, 2015)'
_computing_structure_solution 'ShelXT (Sheldrick, 2015)'
_diffrn_ambient_environment N~2~
_diffrn_ambient_temperature 169.99(10)
_diffrn_detector 'CCD plate'
_diffrn_detector_type HyPix
_diffrn_measured_fraction_theta_full 0.996
_diffrn_measured_fraction_theta_max 0.971
_diffrn_measurement_details
;
List of Runs (angles in degrees, time in seconds):

  # Type    Start    End  Width  t~exp~   \w     \q     \k     \f   Frames
#--------------------------------------------------------------------------
  1  \w   -120.00 -72.00   0.50    0.05    --  -47.20-124.00-118.00   96
  2  \w   -107.00 -22.00   0.50    0.05    --  -47.20 147.00 125.00  170
  3  \w   -120.00 -56.00   0.50    0.05    --  -47.20-147.00  76.00  128
  4  \w     16.00  94.00   0.50    0.05    --   47.20-124.00-118.00  156
  5  \w     54.00 105.00   0.50    0.05    --   47.20-147.00  76.00  102
  6  \w   -103.00 -78.00   0.50    0.05    --  -99.00 147.00 125.00   50
  7  \w   -160.00-128.00   0.50    0.05    --  -99.00-124.00-118.00   64
  8  \w     94.00 132.00   0.50    0.05    --  103.25-147.00  76.00   76
  9  \w    100.00 144.00   0.50    0.05    --  103.25 124.00 -39.00   88
 10  \w     62.00 106.00   0.50    0.05    --  103.25 147.00 125.00   88
 11  \w     64.00 110.00   0.50    0.05    --  103.25-124.00-118.00   92
 12  \w     70.00 106.00   0.50    0.05    --   47.20  77.00 120.00   72
 13  \w    -25.00  59.00   0.50    0.05    --   47.20 -38.00  60.00  168
 14  \w     26.00 119.00   0.50    0.05    --   47.20  77.00  30.00  186
 15  \w   -120.00 -94.00   0.50    0.05    --  -99.00 -15.00 120.00   52
 16  \w   -162.00-129.00   0.50    0.05    --  -99.00 -45.00 -30.00   66
 17  \w   -109.00 -68.00   0.50    0.05    --  -99.00  61.00-180.00   82
 18  \w    -56.00 -27.00   0.50    0.05    --  -99.00  61.00-180.00   58
 19  \w   -112.00 -27.00   0.50    0.05    --  -99.00  45.00-180.00  170
 20  \w   -123.00 -97.00   0.50    0.05    --  -99.00 -45.00 -30.00   52
 21  \w   -161.00-133.00   0.50    0.05    --  -99.00 -15.00 120.00   56
 22  \w    -92.00 -25.00   0.50    0.05    --  -99.00  30.00   0.00  134
 23  \w     34.00  59.00   0.50    0.05    --  103.25 -45.00-150.00   50
 24  \w     62.00 116.00   0.50    0.05    --  103.25-125.00 120.00  108
 25  \w     76.00 114.00   0.50    0.05    --  103.25 -45.00-150.00   76
 26  \w     33.00 115.00   0.50    0.05    --  103.25 -45.00 -60.00  164
 27  \w     77.00 103.00   0.50    0.05    --  103.25 -94.00  60.00   52
 28  \w     92.00 162.00   0.50    0.05    --  103.25  45.00  30.00  140
 29  \w     35.00 120.00   0.50    0.05    --  103.25 -61.00-150.00  170
 30  \w     95.00 168.00   0.50    0.05    --  103.25  15.00 -30.00  146
;
_diffrn_measurement_device 'four-circle diffractometer'
_diffrn_measurement_device_type 'XtaLAB Synergy R, HyPix'
_diffrn_measurement_method '\w scans'
_diffrn_orient_matrix_type 'CrysAlisPro convention (1999,Acta A55,543-557)'
_diffrn_orient_matrix_UB_11 0.0011813000
_diffrn_orient_matrix_UB_12 -0.0852115000
_diffrn_orient_matrix_UB_13 -0.0299939000
_diffrn_orient_matrix_UB_21 0.0202759000
_diffrn_orient_matrix_UB_22 -0.0162783000
_diffrn_orient_matrix_UB_23 0.1553477000
_diffrn_orient_matrix_UB_31 -0.2411002000
_diffrn_orient_matrix_UB_32 -0.0018430000
_diffrn_orient_matrix_UB_33 0.0118731000
_diffrn_radiation_monochromator mirror
_diffrn_radiation_probe x-ray
_diffrn_radiation_type CuK\a
_diffrn_radiation_wavelength 1.54184
_diffrn_reflns_av_R_equivalents 0.0211
_diffrn_reflns_av_unetI/netI 0.0170
_diffrn_reflns_Laue_measured_fraction_full 0.996
_diffrn_reflns_Laue_measured_fraction_max 0.971
_diffrn_reflns_limit_h_max 5
_diffrn_reflns_limit_h_min -7
_diffrn_reflns_limit_k_max 22
_diffrn_reflns_limit_k_min -22
_diffrn_reflns_limit_l_max 12
_diffrn_reflns_limit_l_min -11
_diffrn_reflns_number 12093
_diffrn_reflns_point_group_measured_fraction_full 0.984
_diffrn_reflns_point_group_measured_fraction_max 0.944
_diffrn_reflns_theta_full 67.684
_diffrn_reflns_theta_max 75.151
_diffrn_reflns_theta_min 4.554
_diffrn_source 'Rotating-anode X-ray tube'
_diffrn_source_type 'PhotonJet R (Cu) X-ray Source'
_exptl_absorpt_coefficient_mu 2.968
_exptl_absorpt_correction_T_max 1.00000
_exptl_absorpt_correction_T_min 0.80432
_exptl_absorpt_correction_type multi-scan
_exptl_absorpt_process_details
;
CrysAlisPro 1.171.40.14e (Rigaku Oxford Diffraction, 2018)
Empirical absorption correction using spherical harmonics,
 implemented in SCALE3 ABSPACK scaling algorithm.
;
_exptl_crystal_colour colourless
_exptl_crystal_colour_primary colourless
_exptl_crystal_density_diffrn 1.341
_exptl_crystal_description block
_exptl_crystal_F_000 472
_exptl_crystal_size_max 0.33
_exptl_crystal_size_mid 0.31
_exptl_crystal_size_min 0.25
_refine_diff_density_max 0.184
_refine_diff_density_min -0.338
_refine_diff_density_rms 0.046
_refine_ls_abs_structure_details
;
 Flack x determined using 1918 quotients [(I+)-(I-)]/[(I+)+(I-)]
 (Parsons, Flack and Wagner, Acta Cryst. B69 (2013) 249-259).
;
_refine_ls_abs_structure_Flack 0.007(5)
_refine_ls_extinction_method none
_refine_ls_goodness_of_fit_ref 1.059
_refine_ls_hydrogen_treatment mixed
_refine_ls_matrix_type full
_refine_ls_number_parameters 270
_refine_ls_number_reflns 4261
_refine_ls_number_restraints 1
_refine_ls_restrained_S_all 1.059
_refine_ls_R_factor_all 0.0293
_refine_ls_R_factor_gt 0.0273
_refine_ls_shift/su_max 0.000
_refine_ls_shift/su_mean 0.000
_refine_ls_structure_factor_coef Fsqd
_refine_ls_weighting_details 'w=1/[\s^2^(Fo^2^)+(0.0420P)^2^+0.2693P] where P=(Fo^2^+2Fc^2^)/3'
_refine_ls_weighting_scheme calc
_refine_ls_wR_factor_gt 0.0710
_refine_ls_wR_factor_ref 0.0722
_reflns_Friedel_coverage 0.882
_reflns_Friedel_fraction_full 0.972
_reflns_Friedel_fraction_max 0.916
_reflns_number_gt 4197
_reflns_number_total 4261
_reflns_threshold_expression 'I > 2\s(I)'
_cod_data_source_file d3ob00404j2.cif
_cod_data_source_block tx1796
_cod_depositor_comments 'Adding full bibliography for 7159278--7159282.cif.'
_cod_database_code 7159280
_shelx_shelxl_version_number 2016/6
_chemical_oxdiff_formula CHNOCl
_shelx_space_group_comment
;
The symmetry employed for this shelxl refinement is uniquely defined
by the following loop, which should always be used as a source of
symmetry information in preference to the above space-group names.
They are only intended as comments.
;
_reflns_odcompleteness_completeness 99.71
_reflns_odcompleteness_iscentric 1
_reflns_odcompleteness_theta 66.97
_olex2_refinement_description
;
1. Fixed Uiso
 At 1.2 times of:
  All C(H) groups, All C(H,H) groups
 At 1.5 times of:
  All C(H,H,H) groups, All O(H) groups
2.a Ternary CH refined with riding coordinates:
 C2(H2A), C4(H4A), C10(H10), C12(H12)
2.b Secondary CH2 refined with riding coordinates:
 C1(H1A,H1B), C5(H5A,H5B), C6(H6A,H6B), C13(H13A,H13B), C14(H14A,H14B),
 C15(H15A,H15B)
2.c Idealised Me refined as rotating group:
 C8(H8A,H8B,H8C), C9(H9A,H9B,H9C), C17(H17A,H17B,H17C), C18(H18A,H18B,H18C)
2.d Idealised tetrahedral OH refined as rotating group:
 O4(H4)
;
_olex2_submission_special_instructions 'No special instructions were received'
_oxdiff_exptl_absorpt_empirical_details
;
Empirical correction (ABSPACK) includes:
- Absorption correction using spherical harmonics
- Frame scaling
;
_oxdiff_exptl_absorpt_empirical_full_max 1.225
_oxdiff_exptl_absorpt_empirical_full_min 0.820

loop_
_space_group_symop_operation_xyz
'x, y, z'
'-x, y+1/2, -z'

loop_
_atom_site_label
_atom_site_type_symbol
_atom_site_fract_x
_atom_site_fract_y
_atom_site_fract_z
_atom_site_U_iso_or_equiv
_atom_site_adp_type
_atom_site_occupancy
_atom_site_site_symmetry_order
_atom_site_calc_flag
_atom_site_refinement_flags_posn
_atom_site_refinement_flags_adp
_atom_site_refinement_flags_occupancy
_atom_site_disorder_assembly
_atom_site_disorder_group
Cl1 Cl -0.04219(12) 0.31365(4) 0.71631(7) 0.04850(19) Uani 1 1 d . . . . .
O1 O 0.1834(2) 0.34342(8) 0.28306(16) 0.0227(3) Uani 1 1 d . . . . .
O2 O 0.0036(2) 0.44779(9) 0.22100(16) 0.0235(3) Uani 1 1 d . . . . .
O3 O 0.5695(2) 0.45805(10) 0.46334(19) 0.0302(4) Uani 1 1 d . . . . .
H3 H 0.706(8) 0.449(3) 0.487(5) 0.069(12) Uiso 1 1 d . . . . .
N1 N -0.0059(3) 0.45569(10) 0.5228(2) 0.0213(4) Uani 1 1 d . . . . .
H1 H -0.013(5) 0.4721(18) 0.607(3) 0.031(7) Uiso 1 1 d . . . . .
C1 C 0.0718(3) 0.51630(12) 0.4328(2) 0.0225(4) Uani 1 1 d . . . . .
H1A H 0.177264 0.546458 0.479721 0.027 Uiso 1 1 calc R . . . .
H1B H -0.042160 0.548808 0.402966 0.027 Uiso 1 1 calc R . . . .
C2 C 0.1653(3) 0.47484(13) 0.3126(2) 0.0213(4) Uani 1 1 d . . . . .
H2A H 0.271905 0.504637 0.264707 0.026 Uiso 1 1 calc R . . . .
C3 C 0.2555(3) 0.40150(12) 0.3738(2) 0.0200(4) Uani 1 1 d . . . . .
C4 C 0.1539(3) 0.39535(12) 0.5179(2) 0.0203(4) Uani 1 1 d . . . . .
H4A H 0.261320 0.405161 0.588455 0.024 Uiso 1 1 calc R . . . .
C5 C 0.0582(4) 0.31888(14) 0.5435(2) 0.0299(5) Uani 1 1 d . . . . .
H5A H 0.163691 0.280155 0.530396 0.036 Uiso 1 1 calc R . . . .
H5B H -0.054888 0.310083 0.478018 0.036 Uiso 1 1 calc R . . . .
C6 C 0.4948(3) 0.39825(14) 0.3796(3) 0.0262(5) Uani 1 1 d . . . . .
H6A H 0.539960 0.350372 0.417671 0.031 Uiso 1 1 calc R . . . .
H6B H 0.551502 0.402846 0.287485 0.031 Uiso 1 1 calc R . . . .
C7 C 0.0787(3) 0.37814(13) 0.1676(2) 0.0235(4) Uani 1 1 d . . . . .
C8 C 0.2306(4) 0.39056(16) 0.0501(3) 0.0340(5) Uani 1 1 d . . . . .
H8A H 0.156891 0.412191 -0.026872 0.051 Uiso 1 1 calc GR . . . .
H8B H 0.290701 0.343235 0.023380 0.051 Uiso 1 1 calc GR . . . .
H8C H 0.340300 0.424133 0.079443 0.051 Uiso 1 1 calc GR . . . .
C9 C -0.1049(3) 0.32938(14) 0.1249(3) 0.0293(5) Uani 1 1 d . . . . .
H9A H -0.188754 0.318083 0.204032 0.044 Uiso 1 1 calc GR . . . .
H9B H -0.053702 0.283383 0.085465 0.044 Uiso 1 1 calc GR . . . .
H9C H -0.188881 0.355693 0.057971 0.044 Uiso 1 1 calc GR . . . .
Cl2 Cl 0.43367(12) 0.68645(3) 0.53061(7) 0.04316(18) Uani 1 1 d . . . . .
O4 O 1.0725(2) 0.54471(10) 0.77906(18) 0.0297(4) Uani 1 1 d . . . . .
H4 H 1.200366 0.547173 0.770371 0.044 Uiso 1 1 calc GR . . . .
O5 O 0.6999(2) 0.66421(9) 0.95640(17) 0.0248(3) Uani 1 1 d . . . . .
O6 O 0.5152(3) 0.56194(9) 1.02313(16) 0.0255(3) Uani 1 1 d . . . . .
N2 N 0.5001(3) 0.54430(10) 0.72364(19) 0.0198(4) Uani 1 1 d . . . . .
H2 H 0.494(4) 0.5269(17) 0.636(3) 0.025(7) Uiso 1 1 d . . . . .
C10 C 0.6522(3) 0.60746(12) 0.7255(2) 0.0210(4) Uani 1 1 d . . . . .
H10 H 0.756216 0.599616 0.652941 0.025 Uiso 1 1 calc R . . . .
C11 C 0.7639(3) 0.60404(12) 0.8681(2) 0.0207(4) Uani 1 1 d . . . . .
C12 C 0.6763(3) 0.53242(12) 0.9363(2) 0.0223(4) Uani 1 1 d . . . . .
H12 H 0.783776 0.504545 0.988009 0.027 Uiso 1 1 calc R . . . .
C13 C 0.5832(3) 0.48697(12) 0.8193(2) 0.0224(4) Uani 1 1 d . . . . .
H13A H 0.689856 0.456452 0.775316 0.027 Uiso 1 1 calc R . . . .
H13B H 0.471861 0.454357 0.851866 0.027 Uiso 1 1 calc R . . . .
C14 C 0.5434(4) 0.68211(14) 0.7022(2) 0.0286(5) Uani 1 1 d . . . . .
H14A H 0.643357 0.722800 0.714899 0.034 Uiso 1 1 calc R . . . .
H14B H 0.432344 0.688322 0.769194 0.034 Uiso 1 1 calc R . . . .
C15 C 1.0019(3) 0.60672(15) 0.8573(3) 0.0283(5) Uani 1 1 d . . . . .
H15A H 1.044462 0.653321 0.813477 0.034 Uiso 1 1 calc R . . . .
H15B H 1.064354 0.605070 0.948643 0.034 Uiso 1 1 calc R . . . .
C16 C 0.5923(4) 0.63214(13) 1.0727(2) 0.0251(5) Uani 1 1 d . . . . .
C17 C 0.7430(4) 0.62121(16) 1.1927(3) 0.0367(6) Uani 1 1 d . . . . .
H17A H 0.855072 0.588389 1.165476 0.055 Uiso 1 1 calc GR . . . .
H17B H 0.669302 0.599271 1.268765 0.055 Uiso 1 1 calc GR . . . .
H17C H 0.799864 0.669065 1.219875 0.055 Uiso 1 1 calc GR . . . .
C18 C 0.4103(4) 0.68243(16) 1.1102(3) 0.0329(5) Uani 1 1 d . . . . .
H18A H 0.462723 0.729964 1.142573 0.049 Uiso 1 1 calc GR . . . .
H18B H 0.329264 0.658956 1.181313 0.049 Uiso 1 1 calc GR . . . .
H18C H 0.323009 0.690365 1.030460 0.049 Uiso 1 1 calc GR . . . .

loop_
_atom_site_aniso_label
_atom_site_aniso_U_11
_atom_site_aniso_U_22
_atom_site_aniso_U_33
_atom_site_aniso_U_23
_atom_site_aniso_U_13
_atom_site_aniso_U_12
Cl1 0.0649(4) 0.0409(3) 0.0401(4) 0.0110(3) 0.0226(3) -0.0012(3)
O1 0.0232(7) 0.0204(7) 0.0244(7) -0.0045(6) -0.0021(6) 0.0010(6)
O2 0.0252(7) 0.0219(7) 0.0235(8) -0.0039(6) -0.0056(6) 0.0016(6)
O3 0.0139(7) 0.0366(9) 0.0400(9) -0.0137(7) -0.0014(6) -0.0002(6)
N1 0.0159(8) 0.0262(9) 0.0218(9) -0.0039(7) 0.0011(7) 0.0024(7)
C1 0.0206(10) 0.0204(10) 0.0265(10) -0.0033(8) -0.0042(8) 0.0012(8)
C2 0.0201(9) 0.0213(9) 0.0225(10) 0.0001(8) -0.0014(8) -0.0026(8)
C3 0.0149(9) 0.0219(10) 0.0232(10) -0.0036(8) 0.0006(7) -0.0006(8)
C4 0.0157(9) 0.0233(10) 0.0220(10) -0.0011(8) -0.0007(7) 0.0012(8)
C5 0.0334(11) 0.0268(11) 0.0295(11) 0.0018(10) 0.0076(9) -0.0013(10)
C6 0.0161(10) 0.0308(12) 0.0318(12) -0.0094(9) 0.0017(8) 0.0016(8)
C7 0.0236(10) 0.0249(11) 0.0221(10) -0.0037(9) -0.0008(8) -0.0003(8)
C8 0.0367(13) 0.0396(14) 0.0257(12) -0.0063(10) 0.0082(10) -0.0087(11)
C9 0.0258(11) 0.0298(12) 0.0321(12) -0.0083(9) -0.0032(9) -0.0033(9)
Cl2 0.0555(4) 0.0325(3) 0.0412(3) 0.0072(3) -0.0207(3) -0.0026(3)
O4 0.0138(7) 0.0364(9) 0.0388(9) -0.0128(7) 0.0020(6) 0.0005(6)
O5 0.0245(7) 0.0223(8) 0.0276(8) -0.0049(6) 0.0030(6) 0.0005(6)
O6 0.0243(7) 0.0275(8) 0.0247(8) -0.0040(6) 0.0055(6) 0.0001(6)
N2 0.0166(8) 0.0209(9) 0.0220(9) -0.0026(7) 0.0000(6) -0.0017(6)
C10 0.0162(9) 0.0246(10) 0.0223(10) -0.0016(8) 0.0033(7) -0.0027(8)
C11 0.0142(9) 0.0228(10) 0.0252(10) -0.0036(9) 0.0010(8) 0.0001(8)
C12 0.0221(10) 0.0222(10) 0.0227(10) -0.0005(8) 0.0023(8) 0.0042(8)
C13 0.0203(10) 0.0205(10) 0.0264(10) -0.0021(8) 0.0046(8) 0.0001(8)
C14 0.0310(11) 0.0234(11) 0.0314(11) 0.0016(10) -0.0057(9) -0.0030(9)
C15 0.0159(10) 0.0340(12) 0.0350(12) -0.0116(10) 0.0002(9) -0.0021(9)
C16 0.0259(11) 0.0279(11) 0.0217(11) -0.0044(8) 0.0003(8) 0.0032(9)
C17 0.0362(13) 0.0446(15) 0.0291(12) -0.0062(11) -0.0099(10) 0.0109(11)
C18 0.0278(11) 0.0366(12) 0.0342(12) -0.0096(11) 0.0021(9) 0.0083(10)

loop_
_atom_type_symbol
_atom_type_description
_atom_type_scat_dispersion_real
_atom_type_scat_dispersion_imag
_atom_type_scat_source
C C 0.0181 0.0091 'International Tables Vol C Tables 4.2.6.8 and 6.1.1.4'
H H 0.0000 0.0000 'International Tables Vol C Tables 4.2.6.8 and 6.1.1.4'
Cl Cl 0.3639 0.7018 'International Tables Vol C Tables 4.2.6.8 and 6.1.1.4'
N N 0.0311 0.0180 'International Tables Vol C Tables 4.2.6.8 and 6.1.1.4'
O O 0.0492 0.0322 'International Tables Vol C Tables 4.2.6.8 and 6.1.1.4'

loop_
_geom_angle_atom_site_label_1
_geom_angle_atom_site_label_2
_geom_angle_atom_site_label_3
_geom_angle
_geom_angle_site_symmetry_1
_geom_angle_site_symmetry_3
_geom_angle_publ_flag
C3 O1 C7 108.42(16) . . ?
C7 O2 C2 105.92(16) . . ?
C1 N1 C4 106.04(16) . . ?
N1 C1 C2 103.81(16) . . ?
O2 C2 C1 110.94(17) . . ?
O2 C2 C3 102.68(16) . . ?
C1 C2 C3 105.20(17) . . ?
O1 C3 C2 104.76(17) . . ?
O1 C3 C4 111.81(17) . . ?
O1 C3 C6 108.16(17) . . ?
C2 C3 C4 104.56(16) . . ?
C6 C3 C2 114.56(18) . . ?
C6 C3 C4 112.76(18) . . ?
N1 C4 C3 105.63(16) . . ?
N1 C4 C5 111.60(17) . . ?
C5 C4 C3 112.54(18) . . ?
C4 C5 Cl1 110.22(17) . . ?
O3 C6 C3 108.90(17) . . ?
O1 C7 C8 110.73(18) . . ?
O1 C7 C9 108.78(18) . . ?
O2 C7 O1 104.08(16) . . ?
O2 C7 C8 111.38(19) . . ?
O2 C7 C9 109.68(18) . . ?
C9 C7 C8 111.88(19) . . ?
C11 O5 C16 108.23(16) . . ?
C16 O6 C12 105.85(16) . . ?
C13 N2 C10 106.45(16) . . ?
N2 C10 C11 106.04(17) . . ?
N2 C10 C14 111.29(17) . . ?
C14 C10 C11 111.96(18) . . ?
O5 C11 C10 111.99(17) . . ?
O5 C11 C12 104.69(16) . . ?
O5 C11 C15 107.81(17) . . ?
C12 C11 C10 104.54(16) . . ?
C15 C11 C10 112.80(18) . . ?
C15 C11 C12 114.80(19) . . ?
O6 C12 C11 102.35(16) . . ?
O6 C12 C13 111.07(17) . . ?
C13 C12 C11 105.00(17) . . ?
N2 C13 C12 104.01(17) . . ?
C10 C14 Cl2 110.46(16) . . ?
O4 C15 C11 109.48(17) . . ?
O5 C16 C17 110.5(2) . . ?
O5 C16 C18 108.94(19) . . ?
O6 C16 O5 104.23(16) . . ?
O6 C16 C17 111.3(2) . . ?
O6 C16 C18 109.66(19) . . ?
C18 C16 C17 111.89(19) . . ?

loop_
_geom_bond_atom_site_label_1
_geom_bond_atom_site_label_2
_geom_bond_distance
_geom_bond_site_symmetry_2
_geom_bond_publ_flag
Cl1 C5 1.802(2) . ?
O1 C3 1.430(3) . ?
O1 C7 1.439(3) . ?
O2 C2 1.438(3) . ?
O2 C7 1.425(3) . ?
O3 C6 1.418(3) . ?
N1 C1 1.474(3) . ?
N1 C4 1.479(3) . ?
C1 C2 1.506(3) . ?
C2 C3 1.541(3) . ?
C3 C4 1.549(3) . ?
C3 C6 1.525(3) . ?
C4 C5 1.510(3) . ?
C7 C8 1.517(3) . ?
C7 C9 1.510(3) . ?
Cl2 C14 1.804(2) . ?
O4 C15 1.413(3) . ?
O5 C11 1.431(3) . ?
O5 C16 1.442(3) . ?
O6 C12 1.431(3) . ?
O6 C16 1.422(3) . ?
N2 C10 1.482(3) . ?
N2 C13 1.474(3) . ?
C10 C11 1.553(3) . ?
C10 C14 1.512(3) . ?
C11 C12 1.540(3) . ?
C11 C15 1.520(3) . ?
C12 C13 1.511(3) . ?
C16 C17 1.517(3) . ?
C16 C18 1.509(3) . ?
